data_7249780
loop_
_publ_author_name
'Wzgarda-Raj, Kinga'
'Rybarczyk-Pirek, Agnieszka J.'
'Palusiak, Marcin'

_publ_section_title
;
 The N--H&#x22EF;S hydrogen bonding pattern in trithiocyanuric acid in
 crystalline state: geometric, topological, and energetic analysis of
 trithiocyanuric acid cocrystals
;
_journal_name_full CrystEngComm
_journal_paper_doi 10.1039/D4CE01153H
_journal_year 2025
_chemical_formula_moiety 'C12 H8 N2, 2(C3 H3 N3 S3)'
_chemical_formula_sum 'C18 H14 N8 S6'
_chemical_formula_weight 534.73
_space_group_crystal_system triclinic
_space_group_IT_number 2
_space_group_name_Hall '-P 1'
_space_group_name_H-M_alt 'P -1'
_atom_sites_solution_hydrogens mixed
_atom_sites_solution_primary dual
_audit_creation_date 2024-07-13
_audit_creation_method
;
Olex2 1.5
(compiled 2024.02.16 svn.r378c4104 for OlexSys, GUI svn.r6928)
;
_audit_update_record
;
2024-07-13 deposited with the CCDC.	2024-12-27 downloaded from the CCDC.
;
_cell_angle_alpha 81.841(3)
_cell_angle_beta 81.532(3)
_cell_angle_gamma 63.930(4)
_cell_formula_units_Z 1
_cell_length_a 6.5124(3)
_cell_length_b 6.7635(2)
_cell_length_c 13.9013(5)
_cell_measurement_reflns_used 12148
_cell_measurement_temperature 100.00(10)
_cell_measurement_theta_max 75.7410
_cell_measurement_theta_min 3.2180
_cell_volume 541.95(4)
_computing_cell_refinement 'CrysAlisPro 1.171.40.78a (Rigaku OD, 2020)'
_computing_data_collection 'CrysAlisPro 1.171.40.78a (Rigaku OD, 2020)'
_computing_data_reduction 'CrysAlisPro 1.171.40.78a (Rigaku OD, 2020)'
_computing_molecular_graphics 'Olex2 1.5 (Dolomanov et al., 2009)'
_computing_publication_material 'Olex2 1.5 (Dolomanov et al., 2009)'
_computing_structure_refinement 'SHELXL 2018/3 (Sheldrick, 2015)'
_computing_structure_solution 'SHELXT 2018/2 (Sheldrick, 2018)'
_diffrn_ambient_environment N~2~
_diffrn_ambient_temperature 100.00(10)
_diffrn_detector 'Hybrid Pixel Array Detector'
_diffrn_detector_area_resol_mean 10.0000
_diffrn_detector_type HyPix
_diffrn_measured_fraction_theta_full 0.998
_diffrn_measured_fraction_theta_max 0.998
_diffrn_measurement_details
;
List of Runs (angles in degrees, time in seconds):

  # Type    Start    End  Width  t~exp~   \w     \q     \k     \f   Frames
#--------------------------------------------------------------------------
  1  \w   -119.00 -90.00   0.50    0.42    --  -47.48-125.00 -60.00   58
  2  \w    -62.00  25.00   0.50    0.42    --  -47.48  57.00 120.00  174
  3  \w   -120.00 -35.00   0.50    0.42    --  -47.48 -38.00   0.00  170
  4  \w   -120.00 -35.00   0.50    0.42    --  -47.48 -38.00 -90.00  170
  5  \w     92.00 120.00   0.50    0.42    --   47.48  57.00 120.00   56
  6  \w     -1.00  81.00   0.50    0.42    --   47.48 -99.00-180.00  164
  7  \w    -27.00  12.00   0.50    0.42    --   47.48 -19.00-120.00   78
  8  \w   -163.00 -97.00   0.50    1.68    --  -91.75 -61.00 120.00  132
  9  \w    -75.00 -19.00   0.50    1.68    --  -91.75  61.00   0.00  112
 10  \w   -163.00-104.00   0.50    1.68    --  -91.75 -77.00 150.00  118
 11  \w   -163.00-103.00   0.50    1.68    --  -91.75 -95.00 -90.00  120
 12  \w   -163.00 -97.00   0.50    1.68    --  -91.75 -61.00  30.00  132
 13  \w    -75.00 -19.00   0.50    1.68    --  -91.75  61.00  30.00  112
 14  \w   -163.00-104.00   0.50    1.68    --  -91.75 -77.00   0.00  118
 15  \w    -49.00 -20.00   0.50    1.68    --  -91.75  45.00 -30.00   58
 16  \w    -49.00 -20.00   0.50    1.68    --  -91.75  45.00-120.00   58
 17  \w    -49.00 -20.00   0.50    1.68    --  -91.75  45.00  90.00   58
 18  \w    -49.00 -20.00   0.50    1.68    --  -91.75  45.00 -90.00   58
 19  \w    -85.00 -19.00   0.50    1.68    --  -91.75 125.00  90.00  132
 20  \w    -75.00 -19.00   0.50    1.68    --  -91.75  61.00 120.00  112
 21  \w     33.00 105.00   0.50    1.68    --  105.71 -95.00  30.00  144
 22  \w    104.00 177.00   0.50    1.68    --  105.71  77.00-150.00  146
 23  \w     34.00 111.00   0.50    1.68    --  105.71-125.00-150.00  154
 24  \w     33.00  75.00   0.50    1.68    --  105.71 -61.00-180.00   84
 25  \w     33.00 105.00   0.50    1.68    --  105.71 -95.00 -90.00  144
 26  \w     34.00 111.00   0.50    1.68    --  105.71-125.00 120.00  154
 27  \w     33.00 105.00   0.50    1.68    --  105.71 -95.00 -30.00  144
 28  \w     33.00 105.00   0.50    1.68    --  105.71 -95.00-180.00  144
 29  \w     33.00 106.00   0.50    1.68    --  105.71 -97.00-141.58  146
 30  \w   -120.00 -35.00   0.50    0.42    --  -47.48 -38.00  60.00  170
 31  \w    -12.00  28.00   0.50    0.42    --  -47.48  19.00 -30.00   80
 32  \w   -119.00 -92.00   0.50    0.42    --  -47.48 -57.00-180.00   54
 33  \w   -119.00 -29.00   0.50    0.42    --  -47.48 -67.00-131.00  180
 34  \w     34.00 120.00   0.50    0.42    --   47.48  51.00-151.21  172
 35  \w     35.00 120.00   0.50    0.42    --   47.48  38.00-180.00  170
 36  \w     29.00 120.00   0.50    0.42    --   47.48  67.00   2.00  182
 37  \w   -163.00 -78.00   0.50    1.68    --  -91.75 -51.00 -85.03  170
 38  \w   -163.00 -82.00   0.50    1.68    --  -91.75 -53.00-160.72  162
 39  \w   -163.00 -79.00   0.50    1.68    --  -91.75 -47.00 139.04  168
 40  \w   -163.00 -78.00   0.50    1.68    --  -91.75 -51.00 -71.15  170
 41  \w   -163.00 -79.00   0.50    1.68    --  -91.75 -45.00 -30.00  168
 42  \w   -163.00 -73.00   0.50    1.68    --  -91.75 -67.00-131.00  180
 43  \w   -163.00 -78.00   0.50    1.68    --  -91.75 -52.00  22.51  170
 44  \w   -163.00 -78.00   0.50    1.68    --  -91.75 -52.00-123.82  170
 45  \w   -163.00 -78.00   0.50    1.68    --  -91.75 -48.00  83.67  170
 46  \w   -163.00 -78.00   0.50    1.68    --  -91.75 -49.00  64.90  170
 47  \w   -163.00 -78.00   0.50    1.68    --  -91.75 -52.00 171.08  170
 48  \w   -163.00 -78.00   0.50    1.68    --  -91.75 -50.00  -5.62  170
 49  \w   -163.00 -79.00   0.50    1.68    --  -91.75 -45.00  30.00  168
 50  \w   -163.00 -78.00   0.50    1.68    --  -91.75 -52.00 -94.91  170
 51  \w   -163.00 -86.00   0.50    1.68    --  -91.75 -54.00 160.66  154
 52  \w   -163.00 -79.00   0.50    1.68    --  -91.75 -45.00 -60.00  168
 53  \w   -163.00 -78.00   0.50    1.68    --  -91.75 -52.00 116.79  170
 54  \w   -163.00 -78.00   0.50    1.68    --  -91.75 -52.00  52.38  170
 55  \w    -49.00 -20.00   0.50    1.68    --  -91.75  45.00 150.00   58
 56  \w   -163.00 -78.00   0.50    1.68    --  -91.75 -51.00-149.87  170
 57  \w   -163.00 -79.00   0.50    1.68    --  -91.75 -45.00-180.00  168
;
_diffrn_measurement_device 'four-circle diffractometer'
_diffrn_measurement_device_type 'XtaLAB Synergy, Dualflex, HyPix'
_diffrn_measurement_method '\w scans'
_diffrn_orient_matrix_type 'CrysAlisPro convention (1999,Acta A55,543-557)'
_diffrn_orient_matrix_UB_11 0.2228489000
_diffrn_orient_matrix_UB_12 -0.0264485000
_diffrn_orient_matrix_UB_13 0.0372565000
_diffrn_orient_matrix_UB_21 0.1425862000
_diffrn_orient_matrix_UB_22 -0.1612705000
_diffrn_orient_matrix_UB_23 -0.0778915000
_diffrn_orient_matrix_UB_31 0.0005122000
_diffrn_orient_matrix_UB_32 0.1951471000
_diffrn_orient_matrix_UB_33 -0.0720692000
_diffrn_radiation_monochromator mirror
_diffrn_radiation_probe x-ray
_diffrn_radiation_type 'Cu K\a'
_diffrn_radiation_wavelength 1.54184
_diffrn_reflns_av_R_equivalents 0.0329
_diffrn_reflns_av_unetI/netI 0.0171
_diffrn_reflns_Laue_measured_fraction_full 0.998
_diffrn_reflns_Laue_measured_fraction_max 0.998
_diffrn_reflns_limit_h_max 7
_diffrn_reflns_limit_h_min -7
_diffrn_reflns_limit_k_max 8
_diffrn_reflns_limit_k_min -8
_diffrn_reflns_limit_l_max 16
_diffrn_reflns_limit_l_min -16
_diffrn_reflns_number 15949
_diffrn_reflns_point_group_measured_fraction_full 0.998
_diffrn_reflns_point_group_measured_fraction_max 0.998
_diffrn_reflns_theta_full 67.684
_diffrn_reflns_theta_max 68.438
_diffrn_reflns_theta_min 3.226
_diffrn_source 'micro-focus sealed X-ray tube'
_diffrn_source_type 'PhotonJet (Cu) X-ray Source'
_exptl_absorpt_coefficient_mu 6.058
_exptl_absorpt_correction_T_max 1.000
_exptl_absorpt_correction_T_min 0.931
_exptl_absorpt_correction_type gaussian
_exptl_absorpt_process_details
;
CrysAlisPro 1.171.40.78a (Rigaku Oxford Diffraction, 2020)
Numerical absorption correction based on gaussian integration over
			a multifaceted crystal model
Empirical absorption correction using spherical harmonics,
 implemented in SCALE3 ABSPACK scaling algorithm.
;
_exptl_crystal_colour yellow
_exptl_crystal_density_diffrn 1.638
_exptl_crystal_description block
_exptl_crystal_F_000 274
_exptl_crystal_size_max 0.11
_exptl_crystal_size_mid 0.058
_exptl_crystal_size_min 0.032
_refine_diff_density_max 0.262
_refine_diff_density_min -0.249
_refine_diff_density_rms 0.050
_refine_ls_extinction_method none
_refine_ls_goodness_of_fit_ref 1.057
_refine_ls_hydrogen_treatment mixed
_refine_ls_matrix_type full
_refine_ls_number_parameters 157
_refine_ls_number_reflns 1997
_refine_ls_number_restraints 0
_refine_ls_restrained_S_all 1.057
_refine_ls_R_factor_all 0.0225
_refine_ls_R_factor_gt 0.0214
_refine_ls_shift/su_max 0.001
_refine_ls_shift/su_mean 0.000
_refine_ls_structure_factor_coef Fsqd
_refine_ls_weighting_details 'w=1/[\s^2^(Fo^2^)+(0.0273P)^2^+0.3302P] where P=(Fo^2^+2Fc^2^)/3'
_refine_ls_weighting_scheme calc
_refine_ls_wR_factor_gt 0.0559
_refine_ls_wR_factor_ref 0.0564
_reflns_Friedel_coverage 0.000
_reflns_number_gt 1915
_reflns_number_total 1997
_reflns_threshold_expression 'I > 2\s(I)'
_cod_data_source_file d4ce01153h2.cif
_cod_data_source_block exp_586
_cod_database_code 7249780
_shelx_shelxl_version_number 2018/3
_chemical_oxdiff_formula 'C11 H10 N O'
_shelx_space_group_comment
;
The symmetry employed for this shelxl refinement is uniquely defined
by the following loop, which should always be used as a source of
symmetry information in preference to the above space-group names.
They are only intended as comments.
;
_reflns_odcompleteness_completeness 99.90
_reflns_odcompleteness_iscentric 1
_reflns_odcompleteness_theta 66.97
_olex2_refinement_description
;
1. Fixed Uiso
 At 1.2 times of:
  All C(H) groups
2.a Aromatic/amide H refined with riding coordinates:
 C13(H13), C16(H16), C14(H14), C15(H15)
;
_olex2_submission_special_instructions 'No special instructions were received'
_oxdiff_exptl_absorpt_empirical_details
;
Empirical correction (ABSPACK) includes:
- Absorption correction using spherical harmonics
- Frame scaling
;
_oxdiff_exptl_absorpt_empirical_full_max 1.582
_oxdiff_exptl_absorpt_empirical_full_min 0.682

loop_
_space_group_symop_operation_xyz
'x, y, z'
'-x, -y, -z'

loop_
_atom_site_label
_atom_site_type_symbol
_atom_site_fract_x
_atom_site_fract_y
_atom_site_fract_z
_atom_site_U_iso_or_equiv
_atom_site_adp_type
_atom_site_occupancy
_atom_site_site_symmetry_order
_atom_site_calc_flag
_atom_site_refinement_flags_posn
_atom_site_refinement_flags_adp
_atom_site_refinement_flags_occupancy
_atom_site_disorder_assembly
_atom_site_disorder_group
S4 S 0.13940(6) 0.71471(6) -0.08766(2) 0.01403(10) Uani 1 1 d . . . . .
S6 S 0.09599(6) 0.43740(6) 0.28583(2) 0.01521(10) Uani 1 1 d . . . . .
S2 S 0.54933(6) 0.92539(6) 0.15530(2) 0.01524(10) Uani 1 1 d . . . . .
N1 N 0.3241(2) 0.67626(19) 0.20892(9) 0.0124(2) Uani 1 1 d . . . . .
N5 N 0.1473(2) 0.5828(2) 0.10175(8) 0.0133(3) Uani 1 1 d . . . . .
N11 N 0.47727(19) 0.57598(19) 0.39996(8) 0.0122(2) Uani 1 1 d . . . . .
N3 N 0.34040(19) 0.7958(2) 0.04485(9) 0.0120(2) Uani 1 1 d . . . . .
C2 C 0.3994(2) 0.7930(2) 0.13592(10) 0.0124(3) Uani 1 1 d . . . . .
C17 C 0.5836(2) 0.3592(2) 0.42875(10) 0.0122(3) Uani 1 1 d . . . . .
C12 C 0.3947(2) 0.7186(2) 0.46985(10) 0.0122(3) Uani 1 1 d . . . . .
C13 C 0.2866(2) 0.9497(2) 0.44253(10) 0.0138(3) Uani 1 1 d . . . . .
H13 H 0.273088 1.001522 0.377060 0.017 Uiso 1 1 calc R U . . .
C16 C 0.3245(2) 0.7982(2) 0.64226(10) 0.0146(3) Uani 1 1 d . . . . .
H16 H 0.335139 0.750953 0.708259 0.018 Uiso 1 1 calc R U . . .
C4 C 0.2114(2) 0.6963(2) 0.02442(10) 0.0121(3) Uani 1 1 d . . . . .
C14 C 0.2031(2) 1.0943(2) 0.51272(11) 0.0150(3) Uani 1 1 d . . . . .
H14 H 0.133162 1.245275 0.494742 0.018 Uiso 1 1 calc R U . . .
C15 C 0.2212(2) 1.0176(2) 0.61343(11) 0.0159(3) Uani 1 1 d . . . . .
H15 H 0.161387 1.119294 0.660206 0.019 Uiso 1 1 calc R U . . .
C6 C 0.1940(2) 0.5689(2) 0.19680(10) 0.0120(3) Uani 1 1 d . . . . .
H3 H 0.374(3) 0.877(3) -0.0016(14) 0.017(4) Uiso 1 1 d . . . . .
H1 H 0.367(3) 0.663(3) 0.2670(16) 0.026(5) Uiso 1 1 d . . . . .
H5 H 0.069(3) 0.518(3) 0.0929(14) 0.023(5) Uiso 1 1 d . . . . .

loop_
_atom_site_aniso_label
_atom_site_aniso_U_11
_atom_site_aniso_U_22
_atom_site_aniso_U_33
_atom_site_aniso_U_23
_atom_site_aniso_U_13
_atom_site_aniso_U_12
S4 0.01910(18) 0.01746(19) 0.00928(18) 0.00015(13) -0.00397(13) -0.01081(14)
S6 0.02062(19) 0.01624(19) 0.01147(18) 0.00195(13) -0.00198(13) -0.01114(15)
S2 0.02134(19) 0.01873(19) 0.01184(18) 0.00094(14) -0.00475(13) -0.01391(15)
N1 0.0165(6) 0.0140(6) 0.0087(6) 0.0004(5) -0.0031(4) -0.0081(5)
N5 0.0170(6) 0.0160(6) 0.0115(6) 0.0002(5) -0.0031(5) -0.0111(5)
N11 0.0137(6) 0.0152(6) 0.0108(6) 0.0003(5) -0.0026(4) -0.0089(5)
N3 0.0162(6) 0.0135(6) 0.0089(6) 0.0022(5) -0.0026(4) -0.0093(5)
C2 0.0132(6) 0.0103(7) 0.0122(7) -0.0009(5) -0.0021(5) -0.0034(5)
C17 0.0115(6) 0.0159(7) 0.0123(7) 0.0006(5) -0.0022(5) -0.0088(5)
C12 0.0113(6) 0.0167(7) 0.0126(7) -0.0009(5) -0.0018(5) -0.0095(6)
C13 0.0134(6) 0.0172(7) 0.0132(7) 0.0024(6) -0.0036(5) -0.0091(6)
C16 0.0150(7) 0.0206(8) 0.0107(7) -0.0020(6) -0.0012(5) -0.0097(6)
C4 0.0113(6) 0.0106(7) 0.0128(7) -0.0018(5) -0.0021(5) -0.0028(5)
C14 0.0136(7) 0.0137(7) 0.0193(7) 0.0002(6) -0.0039(5) -0.0072(6)
C15 0.0145(7) 0.0179(7) 0.0170(7) -0.0053(6) -0.0002(5) -0.0079(6)
C6 0.0132(6) 0.0104(7) 0.0112(7) -0.0008(5) -0.0020(5) -0.0036(5)

loop_
_atom_type_symbol
_atom_type_description
_atom_type_scat_dispersion_real
_atom_type_scat_dispersion_imag
_atom_type_scat_source
C C 0.0181 0.0091 'International Tables Vol C Tables 4.2.6.8 and 6.1.1.4'
H H 0.0000 0.0000 'International Tables Vol C Tables 4.2.6.8 and 6.1.1.4'
N N 0.0311 0.0180 'International Tables Vol C Tables 4.2.6.8 and 6.1.1.4'
S S 0.3331 0.5567 'International Tables Vol C Tables 4.2.6.8 and 6.1.1.4'

loop_
_exptl_crystal_face_index_h
_exptl_crystal_face_index_k
_exptl_crystal_face_index_l
_exptl_crystal_face_perp_dist
-1 0 0 0.0212
1 0 0 0.0110
0 1 0 0.0320
0 -1 0 0.0249
0 0 1 0.0425
0 0 -1 0.0530
3 4 2 0.0138
-3 -4 -3 0.0396
1 -2 -6 0.0175
2 4 5 0.0214

loop_
_geom_angle_atom_site_label_1
_geom_angle_atom_site_label_2
_geom_angle_atom_site_label_3
_geom_angle
_geom_angle_site_symmetry_1
_geom_angle_site_symmetry_3
_geom_angle_publ_flag
C2 N1 C6 124.72(12) . . ?
C2 N1 H1 118.0(13) . . ?
C6 N1 H1 117.2(13) . . ?
C4 N5 C6 125.63(12) . . ?
C4 N5 H5 118.7(13) . . ?
C6 N5 H5 115.7(13) . . ?
C17 N11 C12 117.46(12) . . ?
C2 N3 H3 117.6(12) . . ?
C4 N3 C2 124.87(13) . . ?
C4 N3 H3 117.2(12) . . ?
N1 C2 S2 122.66(11) . . ?
N1 C2 N3 115.42(12) . . ?
N3 C2 S2 121.91(11) . . ?
N11 C17 C12 121.49(13) . 2_666 ?
N11 C17 C16 119.70(13) . 2_666 ?
C16 C17 C12 118.81(13) 2_666 2_666 ?
N11 C12 C17 121.04(13) . 2_666 ?
N11 C12 C13 119.38(13) . . ?
C13 C12 C17 119.58(13) . 2_666 ?
C12 C13 H13 120.2 . . ?
C14 C13 C12 119.65(13) . . ?
C14 C13 H13 120.2 . . ?
C17 C16 H16 120.0 2_666 . ?
C15 C16 C17 119.93(13) . 2_666 ?
C15 C16 H16 120.0 . . ?
N5 C4 S4 123.04(11) . . ?
N5 C4 N3 115.02(12) . . ?
N3 C4 S4 121.94(11) . . ?
C13 C14 H14 119.6 . . ?
C13 C14 C15 120.90(14) . . ?
C15 C14 H14 119.6 . . ?
C16 C15 C14 121.13(13) . . ?
C16 C15 H15 119.4 . . ?
C14 C15 H15 119.4 . . ?
N1 C6 S6 124.26(11) . . ?
N1 C6 N5 114.27(12) . . ?
N5 C6 S6 121.46(11) . . ?

loop_
_geom_bond_atom_site_label_1
_geom_bond_atom_site_label_2
_geom_bond_distance
_geom_bond_site_symmetry_2
_geom_bond_publ_flag
S4 C4 1.6649(14) . ?
S6 C6 1.6382(14) . ?
S2 C2 1.6558(14) . ?
N1 C2 1.3640(19) . ?
N1 C6 1.3752(18) . ?
N1 H1 0.87(2) . ?
N5 C4 1.3542(19) . ?
N5 C6 1.3804(18) . ?
N5 H5 0.83(2) . ?
N11 C17 1.3463(19) . ?
N11 C12 1.3488(18) . ?
N3 C2 1.3716(18) . ?
N3 C4 1.3639(18) . ?
N3 H3 0.86(2) . ?
C17 C12 1.437(2) 2_666 ?
C17 C16 1.4249(19) 2_666 ?
C12 C13 1.423(2) . ?
C13 H13 0.9300 . ?
C13 C14 1.361(2) . ?
C16 H16 0.9300 . ?
C16 C15 1.359(2) . ?
C14 H14 0.9300 . ?
C14 C15 1.425(2) . ?
C15 H15 0.9300 . ?

loop_
_geom_hbond_atom_site_label_D
_geom_hbond_atom_site_label_H
_geom_hbond_atom_site_label_A
_geom_hbond_distance_DH
_geom_hbond_distance_HA
_geom_hbond_distance_DA
_geom_hbond_angle_DHA
_geom_hbond_site_symmetry_A
_geom_hbond_publ_flag
C13 H13 S6 0.93 2.83 3.5109(15) 131.0 1_565 yes
C16 H16 S4 0.93 2.96 3.8120(15) 153.5 1_556 yes

loop_
_geom_torsion_atom_site_label_1
_geom_torsion_atom_site_label_2
_geom_torsion_atom_site_label_3
_geom_torsion_atom_site_label_4
_geom_torsion
_geom_torsion_site_symmetry_1
_geom_torsion_site_symmetry_2
_geom_torsion_site_symmetry_3
_geom_torsion_site_symmetry_4
_geom_torsion_publ_flag
N11 C12 C13 C14 -179.97(12) . . . . ?
C2 N1 C6 S6 -177.46(10) . . . . ?
C2 N1 C6 N5 1.55(19) . . . . ?
C2 N3 C4 S4 177.80(10) . . . . ?
C2 N3 C4 N5 -2.1(2) . . . . ?
C17 N11 C12 C17 -1.1(2) . . . 2_666 ?
C17 N11 C12 C13 178.30(12) . . . . ?
C17 C12 C13 C14 -0.6(2) 2_666 . . . ?
C17 C16 C15 C14 -0.1(2) 2_666 . . . ?
C12 N11 C17 C12 1.1(2) . . . 2_666 ?
C12 N11 C17 C16 -179.51(12) . . . 2_666 ?
C12 C13 C14 C15 -0.3(2) . . . . ?
C13 C14 C15 C16 0.7(2) . . . . ?
C4 N5 C6 S6 176.69(11) . . . . ?
C4 N5 C6 N1 -2.4(2) . . . . ?
C4 N3 C2 S2 -177.85(10) . . . . ?
C4 N3 C2 N1 1.5(2) . . . . ?
C6 N1 C2 S2 178.15(10) . . . . ?
C6 N1 C2 N3 -1.2(2) . . . . ?
C6 N5 C4 S4 -177.31(11) . . . . ?
C6 N5 C4 N3 2.6(2) . . . . ?

loop_
_exptl_oxdiff_crystal_face_indexfrac_h
_exptl_oxdiff_crystal_face_indexfrac_k
_exptl_oxdiff_crystal_face_indexfrac_l
_exptl_oxdiff_crystal_face_x
_exptl_oxdiff_crystal_face_y
_exptl_oxdiff_crystal_face_z
-0.9990 -0.0001 0.0003 -0.2226 -0.1425 -0.0006
0.9990 0.0001 -0.0003 0.2226 0.1425 0.0006
0.0003 0.9995 0.0003 -0.0264 -0.1612 0.1950
-0.0003 -0.9995 -0.0003 0.0264 0.1612 -0.1950
-0.0001 -0.0002 0.9989 0.0372 -0.0778 -0.0720
0.0001 0.0002 -0.9989 -0.0372 0.0778 0.0720
3.3030 3.9453 2.2799 0.7167 -0.3429 0.6073
-3.3941 -3.7924 -3.0927 -0.7713 0.3686 -0.5189
0.8409 -2.4888 -6.1300 0.0248 0.9987 -0.0435
1.9609 3.9772 4.9313 0.5155 -0.7459 0.4217
